data_2220588
loop_
_publ_author_name
'Bian, Yan-Jiang'

_publ_section_title
;
 <i>N</i>-Benzyl-<i>N</i>-ethylmorpholinium chloride
;
_journal_coeditor_code NC2129
_journal_issue 1
_journal_name_full 'Acta Crystallographica Section E'
_journal_page_first o105
_journal_paper_doi 10.1107/S1600536808041846
_journal_volume 65
_journal_year 2009
_chemical_formula_iupac 'C13 H20 N O +, Cl -'
_chemical_formula_moiety 'C13 H20 N O +, Cl -'
_chemical_formula_sum 'C13 H20 Cl N O'
_chemical_formula_weight 241.75
_chemical_name_systematic
;
<i>N</i>-Benzyl-<i>N</i>-ethylmorpholinium chloride
;
_space_group_IT_number 14
_symmetry_cell_setting monoclinic
_symmetry_space_group_name_Hall '-P 2ybc'
_symmetry_space_group_name_H-M 'P 1 21/c 1'
_atom_sites_solution_hydrogens geom
_atom_sites_solution_primary direct
_atom_sites_solution_secondary difmap
_audit_creation_method SHELXL-97
_cell_angle_alpha 90.00
_cell_angle_beta 108.48(3)
_cell_angle_gamma 90.00
_cell_formula_units_Z 4
_cell_length_a 13.179(3)
_cell_length_b 8.4176(17)
_cell_length_c 12.255(3)
_cell_measurement_reflns_used 3736
_cell_measurement_temperature 113(2)
_cell_measurement_theta_max 27.900
_cell_measurement_theta_min 1.629
_cell_volume 1289.4(6)
_computing_cell_refinement 'CrystalClear (Rigaku/MSC, 2005)'
_computing_data_collection 'CrystalClear (Rigaku/MSC, 2005)'
_computing_data_reduction 'CrystalClear (Rigaku/MSC, 2005)'
_computing_molecular_graphics 'SHELXTL (Sheldrick, 2008)'
_computing_publication_material 'SHELXTL (Sheldrick, 2008)'
_computing_structure_refinement 'SHELXS97 (Sheldrick, 2008)'
_computing_structure_solution 'SHELXS97 (Sheldrick, 2008)'
_diffrn_ambient_temperature 113(2)
_diffrn_measured_fraction_theta_full 0.995
_diffrn_measured_fraction_theta_max 0.995
_diffrn_measurement_device_type 'Rigaku Saturn CCD area-detector'
_diffrn_measurement_method '\w and \f'
_diffrn_radiation_monochromator confocal
_diffrn_radiation_source 'rotating anode'
_diffrn_radiation_type MoK\a
_diffrn_radiation_wavelength 0.71073
_diffrn_reflns_av_R_equivalents 0.0307
_diffrn_reflns_av_sigmaI/netI 0.0296
_diffrn_reflns_limit_h_max 14
_diffrn_reflns_limit_h_min -15
_diffrn_reflns_limit_k_max 10
_diffrn_reflns_limit_k_min -9
_diffrn_reflns_limit_l_max 14
_diffrn_reflns_limit_l_min -7
_diffrn_reflns_number 7151
_diffrn_reflns_theta_full 25.01
_diffrn_reflns_theta_max 25.01
_diffrn_reflns_theta_min 2.92
_diffrn_standards_decay_% 0
_diffrn_standards_interval_count 0
_diffrn_standards_interval_time 0
_diffrn_standards_number 0
_exptl_absorpt_coefficient_mu 0.277
_exptl_absorpt_correction_T_max 0.9836
_exptl_absorpt_correction_T_min 0.9571
_exptl_absorpt_correction_type multi-scan
_exptl_absorpt_process_details '(CrystalClear; Rigaku/MSC, 2005)'
_exptl_crystal_colour colorless
_exptl_crystal_density_diffrn 1.245
_exptl_crystal_density_method 'not measured'
_exptl_crystal_description Prism
_exptl_crystal_F_000 520
_exptl_crystal_size_max 0.16
_exptl_crystal_size_mid 0.16
_exptl_crystal_size_min 0.06
_refine_diff_density_max 0.207
_refine_diff_density_min -0.194
_refine_ls_extinction_method none
_refine_ls_goodness_of_fit_ref 1.074
_refine_ls_hydrogen_treatment constr
_refine_ls_matrix_type full
_refine_ls_number_parameters 146
_refine_ls_number_reflns 2266
_refine_ls_number_restraints 0
_refine_ls_restrained_S_all 1.074
_refine_ls_R_factor_all 0.0360
_refine_ls_R_factor_gt 0.0320
_refine_ls_shift/su_max 0.002
_refine_ls_shift/su_mean 0.000
_refine_ls_structure_factor_coef Fsqd
_refine_ls_weighting_details 'calc w=1/[\s^2^(Fo^2^)+(0.0545P)^2^+0.1492P] where P=(Fo^2^+2Fc^2^)/3'
_refine_ls_weighting_scheme calc
_refine_ls_wR_factor_gt 0.0874
_refine_ls_wR_factor_ref 0.0900
_reflns_number_gt 2017
_reflns_number_total 2266
_reflns_threshold_expression I>2\s(I)
_cod_data_source_file nc2129.cif
_cod_data_source_block I
_cod_depositor_comments
;
The following automatic conversions were performed:
'_symmetry_cell_setting' value 'Monoclinic' changed to 'monoclinic'
according to '/home/saulius/struct/CIF-dictionaries/cif_core.dic'
dictionary named 'cif_core.dic' version 2.4.1 from 2010-06-29.

Automatic conversion script
Id: cif_fix_enum 1527 2010-12-29 10:47:43Z saulius 

The following automatic conversions were performed:

'_symmetry_cell_setting' value 'Monoclinic' changed to 'monoclinic'
according to /home/saulius/struct/CIF-dictionaries/cif_core.dic
dictionary named 'cif_core.dic' version 2.4.1 from 2010-06-29.

Automatic conversion script
Id: cif_fix_values 1715 2011-07-08 13:25:40Z adriana 
;
_cod_original_cell_volume 1289.5(4)
_cod_original_sg_symbol_H-M 'P 21/c'
_cod_database_code 2220588
_cod_database_fobs_code 2220588

loop_
_symmetry_equiv_pos_as_xyz
'x, y, z'
'-x, y+1/2, -z+1/2'
'-x, -y, -z'
'x, -y-1/2, z-1/2'

loop_
_atom_site_type_symbol
_atom_site_label
_atom_site_fract_x
_atom_site_fract_y
_atom_site_fract_z
_atom_site_U_iso_or_equiv
_atom_site_adp_type
_atom_site_calc_flag
_atom_site_refinement_flags
_atom_site_occupancy
_atom_site_disorder_assembly
_atom_site_disorder_group
Cl Cl1 0.31149(3) 1.03231(4) 0.23458(3) 0.02272(14) Uani d . 1 . .
O O1 0.37595(8) 0.96775(12) 0.89939(8) 0.0230(3) Uani d . 1 . .
N N1 0.30801(9) 0.93219(13) 0.64941(10) 0.0165(3) Uani d . 1 . .
C C1 0.41986(11) 0.89933(18) 0.72853(12) 0.0199(3) Uani d . 1 . .
H H1A 0.4258 0.7859 0.7509 0.024 Uiso calc R 1 . .
H H1B 0.4718 0.9204 0.6870 0.024 Uiso calc R 1 . .
C C2 0.44732(12) 1.00099(18) 0.83543(12) 0.0220(3) Uani d . 1 . .
H H2A 0.5218 0.9794 0.8838 0.026 Uiso calc R 1 . .
H H2B 0.4420 1.1146 0.8135 0.026 Uiso calc R 1 . .
C C3 0.27034(12) 1.00809(18) 0.83116(13) 0.0227(3) Uani d . 1 . .
H H3A 0.2674 1.1225 0.8116 0.027 Uiso calc R 1 . .
H H3B 0.2208 0.9892 0.8760 0.027 Uiso calc R 1 . .
C C4 0.23423(11) 0.91112(18) 0.72105(12) 0.0201(3) Uani d . 1 . .
H H4A 0.2319 0.7974 0.7407 0.024 Uiso calc R 1 . .
H H4B 0.1610 0.9438 0.6752 0.024 Uiso calc R 1 . .
C C5 0.28285(11) 0.80630(17) 0.55463(12) 0.0198(3) Uani d . 1 . .
H H5A 0.3283 0.8261 0.5054 0.024 Uiso calc R 1 . .
H H5B 0.3025 0.7008 0.5908 0.024 Uiso calc R 1 . .
C C6 0.16760(11) 0.80131(16) 0.47930(12) 0.0182(3) Uani d . 1 . .
C C7 0.09501(12) 0.70572(17) 0.51050(13) 0.0224(3) Uani d . 1 . .
H H7 0.1174 0.6504 0.5817 0.027 Uiso calc R 1 . .
C C8 -0.00926(12) 0.69048(18) 0.43888(13) 0.0260(4) Uani d . 1 . .
H H8 -0.0586 0.6273 0.4620 0.031 Uiso calc R 1 . .
C C9 -0.04183(12) 0.76705(18) 0.33380(13) 0.0263(4) Uani d . 1 . .
H H9 -0.1128 0.7536 0.2834 0.032 Uiso calc R 1 . .
C C10 0.02947(12) 0.86372(19) 0.30209(13) 0.0268(4) Uani d . 1 . .
H H10 0.0068 0.9180 0.2304 0.032 Uiso calc R 1 . .
C C11 0.13372(12) 0.88136(18) 0.37469(12) 0.0224(3) Uani d . 1 . .
H H11 0.1820 0.9483 0.3529 0.027 Uiso calc R 1 . .
C C12 0.29561(12) 1.09797(17) 0.59839(12) 0.0227(3) Uani d . 1 . .
H H12A 0.2232 1.1076 0.5417 0.027 Uiso calc R 1 . .
H H12B 0.3008 1.1757 0.6606 0.027 Uiso calc R 1 . .
C C13 0.37708(14) 1.1417(2) 0.53976(13) 0.0328(4) Uani d . 1 . .
H H13A 0.4493 1.1329 0.5950 0.049 Uiso calc R 1 . .
H H13B 0.3646 1.2512 0.5113 0.049 Uiso calc R 1 . .
H H13C 0.3700 1.0695 0.4751 0.049 Uiso calc R 1 . .

loop_
_atom_site_aniso_label
_atom_site_aniso_U_11
_atom_site_aniso_U_22
_atom_site_aniso_U_33
_atom_site_aniso_U_12
_atom_site_aniso_U_13
_atom_site_aniso_U_23
Cl1 0.0235(2) 0.0170(2) 0.0296(2) -0.00200(13) 0.01123(17) -0.00037(14)
O1 0.0241(6) 0.0242(6) 0.0192(5) -0.0001(4) 0.0046(5) 0.0020(4)
N1 0.0168(6) 0.0128(6) 0.0188(6) -0.0008(5) 0.0043(5) -0.0006(5)
C1 0.0151(7) 0.0203(8) 0.0219(7) 0.0008(6) 0.0023(6) 0.0000(6)
C2 0.0194(7) 0.0230(8) 0.0213(7) -0.0024(6) 0.0035(6) -0.0002(6)
C3 0.0225(8) 0.0234(8) 0.0227(8) -0.0002(6) 0.0080(6) -0.0017(6)
C4 0.0178(7) 0.0189(8) 0.0250(8) -0.0014(6) 0.0086(6) -0.0012(6)
C5 0.0205(7) 0.0140(7) 0.0243(7) -0.0012(6) 0.0065(6) -0.0044(6)
C6 0.0195(7) 0.0127(7) 0.0216(7) 0.0000(6) 0.0054(6) -0.0052(6)
C7 0.0266(8) 0.0139(7) 0.0247(8) -0.0027(6) 0.0053(7) 0.0001(6)
C8 0.0223(8) 0.0187(8) 0.0362(9) -0.0044(6) 0.0082(7) -0.0017(7)
C9 0.0203(7) 0.0208(8) 0.0325(8) 0.0022(6) 0.0007(7) -0.0042(7)
C10 0.0298(8) 0.0251(9) 0.0221(8) 0.0047(7) 0.0034(7) 0.0010(6)
C11 0.0262(8) 0.0200(8) 0.0226(8) -0.0018(6) 0.0100(7) -0.0017(6)
C12 0.0305(8) 0.0122(7) 0.0210(7) -0.0014(6) 0.0020(6) 0.0012(6)
C13 0.0501(10) 0.0252(9) 0.0227(8) -0.0146(8) 0.0108(8) 0.0002(7)

loop_
_atom_type_symbol
_atom_type_description
_atom_type_scat_dispersion_real
_atom_type_scat_dispersion_imag
_atom_type_scat_source
C C 0.0033 0.0016 'International Tables Vol C Tables 4.2.6.8 and 6.1.1.4'
H H 0.0000 0.0000 'International Tables Vol C Tables 4.2.6.8 and 6.1.1.4'
N N 0.0061 0.0033 'International Tables Vol C Tables 4.2.6.8 and 6.1.1.4'
O O 0.0106 0.0060 'International Tables Vol C Tables 4.2.6.8 and 6.1.1.4'
Cl Cl 0.1484 0.1585 'International Tables Vol C Tables 4.2.6.8 and 6.1.1.4'

loop_
_geom_angle_atom_site_label_1
_geom_angle_atom_site_label_2
_geom_angle_atom_site_label_3
_geom_angle_site_symmetry_1
_geom_angle_site_symmetry_3
_geom_angle
_geom_angle_publ_flag
C3 O1 C2 . . 108.83(11) ?
C1 N1 C4 . . 106.37(10) ?
C1 N1 C12 . . 112.87(11) ?
C4 N1 C12 . . 110.00(10) ?
C1 N1 C5 . . 107.05(11) ?
C4 N1 C5 . . 109.58(10) ?
C12 N1 C5 . . 110.82(11) ?
C2 C1 N1 . . 111.70(12) ?
C2 C1 H1A . . 109.3 ?
N1 C1 H1A . . 109.3 ?
C2 C1 H1B . . 109.3 ?
N1 C1 H1B . . 109.3 ?
H1A C1 H1B . . 107.9 ?
O1 C2 C1 . . 110.26(12) ?
O1 C2 H2A . . 109.6 ?
C1 C2 H2A . . 109.6 ?
O1 C2 H2B . . 109.6 ?
C1 C2 H2B . . 109.6 ?
H2A C2 H2B . . 108.1 ?
O1 C3 C4 . . 111.57(12) ?
O1 C3 H3A . . 109.3 ?
C4 C3 H3A . . 109.3 ?
O1 C3 H3B . . 109.3 ?
C4 C3 H3B . . 109.3 ?
H3A C3 H3B . . 108.0 ?
N1 C4 C3 . . 112.00(11) ?
N1 C4 H4A . . 109.2 ?
C3 C4 H4A . . 109.2 ?
N1 C4 H4B . . 109.2 ?
C3 C4 H4B . . 109.2 ?
H4A C4 H4B . . 107.9 ?
C6 C5 N1 . . 114.73(11) ?
C6 C5 H5A . . 108.6 ?
N1 C5 H5A . . 108.6 ?
C6 C5 H5B . . 108.6 ?
N1 C5 H5B . . 108.6 ?
H5A C5 H5B . . 107.6 ?
C11 C6 C7 . . 119.02(14) ?
C11 C6 C5 . . 121.18(13) ?
C7 C6 C5 . . 119.63(13) ?
C8 C7 C6 . . 120.69(14) ?
C8 C7 H7 . . 119.7 ?
C6 C7 H7 . . 119.7 ?
C9 C8 C7 . . 120.09(14) ?
C9 C8 H8 . . 120.0 ?
C7 C8 H8 . . 120.0 ?
C8 C9 C10 . . 119.78(14) ?
C8 C9 H9 . . 120.1 ?
C10 C9 H9 . . 120.1 ?
C11 C10 C9 . . 120.23(14) ?
C11 C10 H10 . . 119.9 ?
C9 C10 H10 . . 119.9 ?
C10 C11 C6 . . 120.17(14) ?
C10 C11 H11 . . 119.9 ?
C6 C11 H11 . . 119.9 ?
C13 C12 N1 . . 114.80(13) ?
C13 C12 H12A . . 108.6 ?
N1 C12 H12A . . 108.6 ?
C13 C12 H12B . . 108.6 ?
N1 C12 H12B . . 108.6 ?
H12A C12 H12B . . 107.5 ?
C12 C13 H13A . . 109.5 ?
C12 C13 H13B . . 109.5 ?
H13A C13 H13B . . 109.5 ?
C12 C13 H13C . . 109.5 ?
H13A C13 H13C . . 109.5 ?
H13B C13 H13C . . 109.5 ?

loop_
_geom_bond_atom_site_label_1
_geom_bond_atom_site_label_2
_geom_bond_site_symmetry_2
_geom_bond_distance
_geom_bond_publ_flag
O1 C3 . 1.4191(18) ?
O1 C2 . 1.4300(17) ?
N1 C1 . 1.5111(18) ?
N1 C4 . 1.5129(18) ?
N1 C12 . 1.5167(18) ?
N1 C5 . 1.5290(18) ?
C1 C2 . 1.510(2) ?
C1 H1A . 0.9900 ?
C1 H1B . 0.9900 ?
C2 H2A . 0.9900 ?
C2 H2B . 0.9900 ?
C3 C4 . 1.519(2) ?
C3 H3A . 0.9900 ?
C3 H3B . 0.9900 ?
C4 H4A . 0.9900 ?
C4 H4B . 0.9900 ?
C5 C6 . 1.507(2) ?
C5 H5A . 0.9900 ?
C5 H5B . 0.9900 ?
C6 C11 . 1.391(2) ?
C6 C7 . 1.393(2) ?
C7 C8 . 1.382(2) ?
C7 H7 . 0.9500 ?
C8 C9 . 1.381(2) ?
C8 H8 . 0.9500 ?
C9 C10 . 1.388(2) ?
C9 H9 . 0.9500 ?
C10 C11 . 1.388(2) ?
C10 H10 . 0.9500 ?
C11 H11 . 0.9500 ?
C12 C13 . 1.515(2) ?
C12 H12A . 0.9900 ?
C12 H12B . 0.9900 ?
C13 H13A . 0.9800 ?
C13 H13B . 0.9800 ?
C13 H13C . 0.9800 ?

loop_
_geom_hbond_atom_site_label_D
_geom_hbond_atom_site_label_H
_geom_hbond_atom_site_label_A
_geom_hbond_site_symmetry_A
_geom_hbond_distance_DH
_geom_hbond_distance_HA
_geom_hbond_distance_DA
_geom_hbond_angle_DHA
C1 H1B Cl1 3_676 0.99 2.74 3.4724(16) 131.3
C5 H5B Cl1 4_576 0.99 2.61 3.5500(16) 157.7
C11 H11 Cl1 . 0.95 2.66 3.5501(16) 156.0
C12 H12B Cl1 4_586 0.99 2.61 3.5062(16) 150.8

loop_
_geom_torsion_atom_site_label_1
_geom_torsion_atom_site_label_2
_geom_torsion_atom_site_label_3
_geom_torsion_atom_site_label_4
_geom_torsion_site_symmetry_1
_geom_torsion_site_symmetry_2
_geom_torsion_site_symmetry_3
_geom_torsion_site_symmetry_4
_geom_torsion
_geom_torsion_publ_flag
C4 N1 C1 C2 . . . . -54.32(14) ?
C12 N1 C1 C2 . . . . 66.40(15) ?
C5 N1 C1 C2 . . . . -171.41(11) ?
C3 O1 C2 C1 . . . . -62.64(15) ?
N1 C1 C2 O1 . . . . 61.35(15) ?
C2 O1 C3 C4 . . . . 61.11(15) ?
C1 N1 C4 C3 . . . . 52.26(15) ?
C12 N1 C4 C3 . . . . -70.29(15) ?
C5 N1 C4 C3 . . . . 167.65(12) ?
O1 C3 C4 N1 . . . . -57.89(16) ?
C1 N1 C5 C6 . . . . 169.51(11) ?
C4 N1 C5 C6 . . . . 54.55(15) ?
C12 N1 C5 C6 . . . . -67.02(15) ?
N1 C5 C6 C11 . . . . 95.68(15) ?
N1 C5 C6 C7 . . . . -89.09(16) ?
C11 C6 C7 C8 . . . . -0.1(2) ?
C5 C6 C7 C8 . . . . -175.43(13) ?
C6 C7 C8 C9 . . . . 1.7(2) ?
C7 C8 C9 C10 . . . . -2.2(2) ?
C8 C9 C10 C11 . . . . 1.1(2) ?
C9 C10 C11 C6 . . . . 0.5(2) ?
C7 C6 C11 C10 . . . . -1.0(2) ?
C5 C6 C11 C10 . . . . 174.27(13) ?
C1 N1 C12 C13 . . . . 52.59(16) ?
C4 N1 C12 C13 . . . . 171.21(12) ?
C5 N1 C12 C13 . . . . -67.46(15) ?

loop_
_cod_related_entry_id
_cod_related_entry_database
_cod_related_entry_code
1 ChemSpider 26946068
